data_4312801
loop_
_publ_author_name
'Andrey Yu. Kovalevsky'
'Milan Gembicky'
'Irina V. Novozhilova'
'Philip Coppens'

_publ_section_title
;
 Solid-State Structure Dependence of the Molecular Distortion and
 Spectroscopic Properties of the Cu(I)
 Bis(2,9-dimethyl-1,10-phenanthroline) Ion
;
_journal_name_full 'Inorganic Chemistry'
_journal_page_first 8794
_journal_page_last 8802
_journal_paper_doi 10.1021/ic0348805
_journal_volume 42
_journal_year 2003
_chemical_formula_sum 'C35 H31 Cu N4 O3 S'
_chemical_formula_weight 651.24
_chemical_melting_point ?
_chemical_name_common '[Cu(I)(dmp)2]Tos'
_chemical_name_systematic
;
  bis-(2,9-dimethyl-1,10-phenanthroline)copper(I) p-tosylate
;
_space_group_IT_number 14
_symmetry_cell_setting monoclinic
_symmetry_space_group_name_Hall '-P 2yn'
_symmetry_space_group_name_H-M 'P 1 21/n 1'
_atom_sites_solution_hydrogens difmap
_atom_sites_solution_primary direct
_atom_sites_solution_secondary difmap
_audit_creation_method SHELXL-97
_cell_angle_alpha 90.00
_cell_angle_beta 100.835(1)
_cell_angle_gamma 90.00
_cell_formula_units_Z 4
_cell_length_a 12.6875(4)
_cell_length_b 12.1292(4)
_cell_length_c 19.6593(7)
_cell_measurement_reflns_used 821
_cell_measurement_temperature 90(1)
_cell_measurement_theta_max 31.06
_cell_measurement_theta_min 2.11
_cell_volume 2971.42(17)
_computing_cell_refinement 'Bruker SMART'
_computing_data_collection 'Bruker SMART'
_computing_data_reduction 'Bruker SAINT'
_computing_molecular_graphics 'Bruker SHELXTL'
_computing_publication_material 'Bruker SHELXTL'
_computing_structure_refinement 'SHELXL-97 (Sheldrick, 1997)'
_computing_structure_solution 'SHELXS-97 (Sheldrick, 1990)'
_diffrn_ambient_temperature 90(1)
_diffrn_measured_fraction_theta_full 0.995
_diffrn_measured_fraction_theta_max 0.995
_diffrn_measurement_device_type 'CCD area detector'
_diffrn_measurement_method 'phi and omega scans'
_diffrn_radiation_monochromator graphite
_diffrn_radiation_source 'rotating anode'
_diffrn_radiation_type MoK\a
_diffrn_radiation_wavelength 0.71073
_diffrn_reflns_av_R_equivalents 0.0436
_diffrn_reflns_av_sigmaI/netI 0.0309
_diffrn_reflns_limit_h_max 18
_diffrn_reflns_limit_h_min -18
_diffrn_reflns_limit_k_max 17
_diffrn_reflns_limit_k_min -17
_diffrn_reflns_limit_l_max 28
_diffrn_reflns_limit_l_min -28
_diffrn_reflns_number 56035
_diffrn_reflns_theta_full 31.06
_diffrn_reflns_theta_max 31.06
_diffrn_reflns_theta_min 2.11
_exptl_absorpt_coefficient_mu 0.849
_exptl_absorpt_correction_T_max 0.8832
_exptl_absorpt_correction_T_min 0.8157
_exptl_absorpt_correction_type 'empirical SADABS 2.05'
_exptl_crystal_colour red
_exptl_crystal_density_diffrn 1.456
_exptl_crystal_density_meas 0
_exptl_crystal_density_method 'not measured'
_exptl_crystal_description pirsm
_exptl_crystal_F_000 1352
_exptl_crystal_size_max 0.25
_exptl_crystal_size_mid 0.15
_exptl_crystal_size_min 0.15
_refine_diff_density_max 0.532
_refine_diff_density_min -0.397
_refine_diff_density_rms 0.070
_refine_ls_extinction_coef 0.0052(3)
_refine_ls_extinction_expression Fc^*^=kFc[1+0.001xFc^2^\l^3^/sin(2\q)]^-1/4^
_refine_ls_extinction_method SHELXL
_refine_ls_goodness_of_fit_ref 1.056
_refine_ls_hydrogen_treatment 'riding model and ideal CH3 groups'
_refine_ls_matrix_type full
_refine_ls_number_parameters 403
_refine_ls_number_reflns 9496
_refine_ls_number_restraints 0
_refine_ls_restrained_S_all 1.056
_refine_ls_R_factor_all 0.0497
_refine_ls_R_factor_gt 0.0327
_refine_ls_shift/su_max 0.002
_refine_ls_shift/su_mean <0.001
_refine_ls_structure_factor_coef Fsqd
_refine_ls_weighting_details 'calc w=1/[\s^2^(Fo^2^)+(0.0332P)^2^+2.4201P] where P=(Fo^2^+2Fc^2^)/3'
_refine_ls_weighting_scheme calc
_refine_ls_wR_factor_gt 0.0771
_refine_ls_wR_factor_ref 0.0871
_reflns_number_gt 7658
_reflns_number_total 9496
_reflns_threshold_expression >2sigma(I)
_cod_data_source_file ic0348805si20031028_114907_08.cif
_cod_data_source_block tosylate
_cod_depositor_comments
;
The following automatic conversions were performed:
'_symmetry_cell_setting' value 'Monoclinic' changed to 'monoclinic'
according to '/home/adriana/struct/CIF-dictionaries/cif_core.dic'
dictionary named 'cif_core.dic' version 2.4.1 from 2010-06-29.

Automatic conversion script
Id: cif_fix_enum 1555 2011-01-17 13:19:09Z saulius 

The following automatic conversions were performed:

'_chemical_melting_point' value 'not measured' was changed to '?' -
the value is undefined or not given.

Automatic conversion script
Id: cif_fix_values 1569 2011-02-09 13:29:24Z adriana 
;
_cod_database_code 4312801

loop_
_symmetry_equiv_pos_as_xyz
'x, y, z'
'-x+1/2, y+1/2, -z+1/2'
'-x, -y, -z'
'x-1/2, -y-1/2, z-1/2'

loop_
_atom_site_label
_atom_site_type_symbol
_atom_site_fract_x
_atom_site_fract_y
_atom_site_fract_z
_atom_site_U_iso_or_equiv
_atom_site_adp_type
_atom_site_occupancy
_atom_site_symmetry_multiplicity
_atom_site_calc_flag
_atom_site_refinement_flags
_atom_site_disorder_assembly
_atom_site_disorder_group
Cu1 Cu 0.259051(14) 0.920728(15) 0.152488(9) 0.01278(5) Uani 1 1 d . . .
S1 S 0.25135(3) 0.97090(3) 0.599392(18) 0.01251(7) Uani 1 1 d . . .
O1 O 0.33476(9) 0.93166(9) 0.56312(6) 0.0175(2) Uani 1 1 d . . .
O2 O 0.24666(10) 0.90770(9) 0.66166(6) 0.0192(2) Uani 1 1 d . . .
O3 O 0.14801(9) 0.98474(10) 0.55379(6) 0.0195(2) Uani 1 1 d . . .
N1 N 0.30035(10) 0.95366(10) 0.25449(6) 0.0128(2) Uani 1 1 d . . .
N2 N 0.12492(10) 0.86033(10) 0.18034(6) 0.0120(2) Uani 1 1 d . . .
N3 N 0.26200(10) 1.02393(10) 0.07266(6) 0.0130(2) Uani 1 1 d . . .
N4 N 0.35450(10) 0.82832(10) 0.10418(6) 0.0122(2) Uani 1 1 d . . .
C1 C 0.39257(12) 0.99266(12) 0.29051(8) 0.0157(3) Uani 1 1 d . . .
C2 C 0.40800(13) 1.00784(13) 0.36280(8) 0.0193(3) Uani 1 1 d . . .
H2A H 0.4749 1.0339 0.3876 0.023 Uiso 1 1 calc R . .
C3 C 0.32579(14) 0.98476(13) 0.39732(8) 0.0194(3) Uani 1 1 d . . .
H3A H 0.3352 0.9964 0.4459 0.023 Uiso 1 1 calc R . .
C4 C 0.22774(13) 0.94381(12) 0.36037(8) 0.0159(3) Uani 1 1 d . . .
C5 C 0.13655(14) 0.91914(13) 0.39135(8) 0.0189(3) Uani 1 1 d . . .
H5A H 0.1396 0.9337 0.4392 0.023 Uiso 1 1 calc R . .
C6 C 0.04616(13) 0.87532(13) 0.35306(8) 0.0181(3) Uani 1 1 d . . .
H6A H -0.0138 0.8612 0.3743 0.022 Uiso 1 1 calc R . .
C7 C 0.03920(12) 0.84979(12) 0.28101(8) 0.0148(3) Uani 1 1 d . . .
C8 C -0.04797(12) 0.79507(13) 0.23993(8) 0.0171(3) Uani 1 1 d . . .
H8A H -0.1077 0.7731 0.2595 0.021 Uiso 1 1 calc R . .
C9 C -0.04657(12) 0.77352(13) 0.17173(8) 0.0170(3) Uani 1 1 d . . .
H9A H -0.1045 0.7350 0.1442 0.020 Uiso 1 1 calc R . .
C10 C 0.04116(12) 0.80865(12) 0.14252(8) 0.0143(3) Uani 1 1 d . . .
C11 C 0.22012(12) 0.92741(12) 0.28885(7) 0.0124(2) Uani 1 1 d . . .
C12 C 0.12516(12) 0.87868(12) 0.24876(7) 0.0125(3) Uani 1 1 d . . .
C13 C 0.47841(13) 1.01751(14) 0.24967(9) 0.0204(3) Uani 1 1 d . . .
H13A H 0.4973 0.9499 0.2275 0.031 Uiso 1 1 calc R . .
H13B H 0.5420 1.0462 0.2807 0.031 Uiso 1 1 calc R . .
H13C H 0.4520 1.0727 0.2141 0.031 Uiso 1 1 calc R . .
C14 C 0.04437(13) 0.78903(15) 0.06770(8) 0.0206(3) Uani 1 1 d . . .
H14A H 0.1180 0.7717 0.0628 0.031 Uiso 1 1 calc R . .
H14B H 0.0200 0.8554 0.0409 0.031 Uiso 1 1 calc R . .
H14C H -0.0028 0.7271 0.0505 0.031 Uiso 1 1 calc R . .
C15 C 0.22102(12) 1.12507(13) 0.06102(8) 0.0157(3) Uani 1 1 d . . .
C16 C 0.23362(12) 1.18582(13) 0.00183(8) 0.0190(3) Uani 1 1 d . . .
H16A H 0.2053 1.2583 -0.0049 0.023 Uiso 1 1 calc R . .
C17 C 0.28675(13) 1.14035(14) -0.04596(8) 0.0200(3) Uani 1 1 d . . .
H17A H 0.2938 1.1805 -0.0864 0.024 Uiso 1 1 calc R . .
C18 C 0.33086(12) 1.03388(14) -0.03491(8) 0.0169(3) Uani 1 1 d . . .
C19 C 0.39122(13) 0.98030(15) -0.08023(8) 0.0205(3) Uani 1 1 d . . .
H19A H 0.3988 1.0155 -0.1222 0.025 Uiso 1 1 calc R . .
C20 C 0.43741(13) 0.88091(15) -0.06444(8) 0.0203(3) Uani 1 1 d . . .
H20A H 0.4770 0.8476 -0.0954 0.024 Uiso 1 1 calc R . .
C21 C 0.42772(12) 0.82470(13) -0.00152(8) 0.0159(3) Uani 1 1 d . . .
C22 C 0.47949(13) 0.72506(13) 0.02065(8) 0.0187(3) Uani 1 1 d . . .
H22A H 0.5215 0.6885 -0.0077 0.022 Uiso 1 1 calc R . .
C23 C 0.46926(12) 0.68059(13) 0.08326(8) 0.0180(3) Uani 1 1 d . . .
H23A H 0.5052 0.6140 0.0988 0.022 Uiso 1 1 calc R . .
C24 C 0.40517(12) 0.73420(12) 0.12423(8) 0.0138(3) Uani 1 1 d . . .
C25 C 0.31730(11) 0.97963(12) 0.02592(7) 0.0131(3) Uani 1 1 d . . .
C26 C 0.36673(11) 0.87395(12) 0.04288(7) 0.0128(3) Uani 1 1 d . . .
C27 C 0.16204(14) 1.17077(14) 0.11385(9) 0.0232(3) Uani 1 1 d . . .
H27A H 0.1122 1.1151 0.1254 0.035 Uiso 1 1 calc R . .
H27B H 0.1218 1.2364 0.0951 0.035 Uiso 1 1 calc R . .
H27C H 0.2135 1.1907 0.1557 0.035 Uiso 1 1 calc R . .
C28 C 0.39200(13) 0.68997(13) 0.19346(8) 0.0180(3) Uani 1 1 d . . .
H28A H 0.3154 0.6828 0.1947 0.027 Uiso 1 1 calc R . .
H28B H 0.4255 0.7407 0.2300 0.027 Uiso 1 1 calc R . .
H28C H 0.4265 0.6175 0.2009 0.027 Uiso 1 1 calc R . .
C29 C 0.29159(12) 1.10652(12) 0.62748(7) 0.0134(3) Uani 1 1 d . . .
C30 C 0.31986(13) 1.18105(13) 0.58035(8) 0.0184(3) Uani 1 1 d . . .
H30A H 0.3195 1.1587 0.5340 0.022 Uiso 1 1 calc R . .
C31 C 0.34855(14) 1.28771(13) 0.60083(8) 0.0200(3) Uani 1 1 d . . .
H31A H 0.3682 1.3380 0.5683 0.024 Uiso 1 1 calc R . .
C32 C 0.34908(12) 1.32272(12) 0.66856(8) 0.0165(3) Uani 1 1 d . . .
C33 C 0.32052(13) 1.24762(13) 0.71525(8) 0.0180(3) Uani 1 1 d . . .
H33A H 0.3205 1.2699 0.7616 0.022 Uiso 1 1 calc R . .
C34 C 0.29191(12) 1.13979(13) 0.69496(8) 0.0163(3) Uani 1 1 d . . .
H34A H 0.2726 1.0892 0.7274 0.020 Uiso 1 1 calc R . .
C35 C 0.37870(14) 1.43955(13) 0.68989(9) 0.0222(3) Uani 1 1 d . . .
H35A H 0.3726 1.4502 0.7384 0.033 Uiso 1 1 calc R . .
H35B H 0.3301 1.4905 0.6606 0.033 Uiso 1 1 calc R . .
H35C H 0.4527 1.4541 0.6846 0.033 Uiso 1 1 calc R . .

loop_
_atom_site_aniso_label
_atom_site_aniso_U_11
_atom_site_aniso_U_22
_atom_site_aniso_U_33
_atom_site_aniso_U_23
_atom_site_aniso_U_13
_atom_site_aniso_U_12
Cu1 0.01412(9) 0.01392(9) 0.01124(8) 0.00014(6) 0.00478(6) 0.00052(7)
S1 0.01415(16) 0.01217(15) 0.01128(15) -0.00022(12) 0.00257(12) -0.00245(12)
O1 0.0201(5) 0.0147(5) 0.0188(5) -0.0036(4) 0.0068(4) -0.0005(4)
O2 0.0282(6) 0.0152(5) 0.0145(5) 0.0025(4) 0.0048(4) -0.0045(4)
O3 0.0163(5) 0.0210(6) 0.0195(5) -0.0001(4) -0.0007(4) -0.0043(4)
N1 0.0145(6) 0.0114(5) 0.0127(5) -0.0006(4) 0.0029(4) 0.0003(4)
N2 0.0131(5) 0.0116(5) 0.0117(5) 0.0001(4) 0.0031(4) 0.0009(4)
N3 0.0117(5) 0.0133(6) 0.0137(5) 0.0005(4) 0.0017(4) -0.0004(4)
N4 0.0123(5) 0.0125(5) 0.0116(5) -0.0001(4) 0.0020(4) 0.0001(4)
C1 0.0170(7) 0.0125(6) 0.0172(7) -0.0012(5) 0.0025(5) -0.0009(5)
C2 0.0217(7) 0.0170(7) 0.0170(7) -0.0021(6) -0.0020(6) -0.0022(6)
C3 0.0284(8) 0.0163(7) 0.0122(6) -0.0017(5) 0.0006(6) 0.0009(6)
C4 0.0231(7) 0.0127(6) 0.0123(6) 0.0004(5) 0.0044(5) 0.0022(5)
C5 0.0285(8) 0.0166(7) 0.0137(6) 0.0017(5) 0.0091(6) 0.0037(6)
C6 0.0218(7) 0.0171(7) 0.0181(7) 0.0046(6) 0.0109(6) 0.0030(6)
C7 0.0166(7) 0.0124(6) 0.0168(7) 0.0037(5) 0.0066(5) 0.0025(5)
C8 0.0140(6) 0.0147(7) 0.0236(7) 0.0050(6) 0.0062(6) 0.0014(5)
C9 0.0125(6) 0.0148(7) 0.0227(7) 0.0016(6) 0.0009(5) -0.0012(5)
C10 0.0140(6) 0.0124(6) 0.0155(6) -0.0001(5) 0.0007(5) 0.0010(5)
C11 0.0164(6) 0.0103(6) 0.0107(6) 0.0003(5) 0.0031(5) 0.0020(5)
C12 0.0148(6) 0.0105(6) 0.0129(6) 0.0018(5) 0.0041(5) 0.0015(5)
C13 0.0171(7) 0.0214(8) 0.0223(7) -0.0039(6) 0.0030(6) -0.0056(6)
C14 0.0196(7) 0.0252(8) 0.0158(7) -0.0032(6) 0.0005(6) -0.0022(6)
C15 0.0143(6) 0.0132(6) 0.0189(7) 0.0016(5) 0.0011(5) 0.0004(5)
C16 0.0162(7) 0.0160(7) 0.0234(8) 0.0073(6) 0.0000(6) 0.0009(5)
C17 0.0165(7) 0.0230(8) 0.0193(7) 0.0096(6) 0.0000(6) -0.0019(6)
C18 0.0151(7) 0.0214(7) 0.0137(6) 0.0041(5) 0.0012(5) -0.0032(6)
C19 0.0202(7) 0.0298(9) 0.0122(6) 0.0038(6) 0.0049(5) -0.0033(6)
C20 0.0193(7) 0.0285(8) 0.0147(7) -0.0024(6) 0.0073(6) -0.0020(6)
C21 0.0153(6) 0.0186(7) 0.0145(6) -0.0028(5) 0.0045(5) -0.0017(5)
C22 0.0174(7) 0.0190(7) 0.0213(7) -0.0054(6) 0.0075(6) 0.0016(6)
C23 0.0168(7) 0.0149(7) 0.0228(7) -0.0019(6) 0.0051(6) 0.0020(5)
C24 0.0135(6) 0.0115(6) 0.0162(6) 0.0002(5) 0.0024(5) -0.0001(5)
C25 0.0117(6) 0.0150(6) 0.0124(6) 0.0015(5) 0.0016(5) -0.0007(5)
C26 0.0121(6) 0.0144(6) 0.0119(6) 0.0000(5) 0.0024(5) -0.0005(5)
C27 0.0257(8) 0.0159(7) 0.0295(8) 0.0006(6) 0.0091(7) 0.0056(6)
C28 0.0220(7) 0.0144(7) 0.0177(7) 0.0037(5) 0.0040(6) 0.0017(6)
C29 0.0136(6) 0.0125(6) 0.0138(6) -0.0019(5) 0.0021(5) -0.0010(5)
C30 0.0263(8) 0.0162(7) 0.0130(6) -0.0013(5) 0.0044(6) -0.0028(6)
C31 0.0267(8) 0.0140(7) 0.0194(7) 0.0011(6) 0.0048(6) -0.0029(6)
C32 0.0148(6) 0.0125(6) 0.0213(7) -0.0034(5) 0.0009(5) 0.0005(5)
C33 0.0192(7) 0.0178(7) 0.0174(7) -0.0059(6) 0.0048(6) -0.0011(6)
C34 0.0187(7) 0.0160(7) 0.0155(7) -0.0012(5) 0.0067(5) -0.0017(5)
C35 0.0229(8) 0.0147(7) 0.0269(8) -0.0039(6) -0.0006(6) -0.0008(6)

loop_
_atom_type_symbol
_atom_type_description
_atom_type_scat_dispersion_real
_atom_type_scat_dispersion_imag
_atom_type_scat_source
C C 0.0033 0.0016 'International Tables Vol C Tables 4.2.6.8 and 6.1.1.4'
H H 0.0000 0.0000 'International Tables Vol C Tables 4.2.6.8 and 6.1.1.4'
N N 0.0061 0.0033 'International Tables Vol C Tables 4.2.6.8 and 6.1.1.4'
O O 0.0106 0.0060 'International Tables Vol C Tables 4.2.6.8 and 6.1.1.4'
S S 0.1246 0.1234 'International Tables Vol C Tables 4.2.6.8 and 6.1.1.4'
Cu Cu 0.3201 1.2651 'International Tables Vol C Tables 4.2.6.8 and 6.1.1.4'

loop_
_geom_angle_atom_site_label_1
_geom_angle_atom_site_label_2
_geom_angle_atom_site_label_3
_geom_angle
_geom_angle_site_symmetry_1
_geom_angle_site_symmetry_3
_geom_angle_publ_flag
N3 Cu1 N4 82.97(5) . . ?
N3 Cu1 N1 127.81(5) . . ?
N4 Cu1 N1 120.84(5) . . ?
N3 Cu1 N2 125.22(5) . . ?
N4 Cu1 N2 122.52(5) . . ?
N1 Cu1 N2 82.93(5) . . ?
O3 S1 O2 113.92(7) . . ?
O3 S1 O1 112.87(7) . . ?
O2 S1 O1 112.74(7) . . ?
O3 S1 C29 104.94(7) . . ?
O2 S1 C29 106.30(7) . . ?
O1 S1 C29 105.10(7) . . ?
C1 N1 C11 118.83(13) . . ?
C1 N1 Cu1 129.49(10) . . ?
C11 N1 Cu1 111.64(10) . . ?
C10 N2 C12 118.74(12) . . ?
C10 N2 Cu1 130.01(10) . . ?
C12 N2 Cu1 111.25(9) . . ?
C15 N3 C25 118.60(13) . . ?
C15 N3 Cu1 129.87(10) . . ?
C25 N3 Cu1 111.51(10) . . ?
C24 N4 C26 118.76(12) . . ?
C24 N4 Cu1 129.53(10) . . ?
C26 N4 Cu1 111.71(9) . . ?
N1 C1 C2 121.51(14) . . ?
N1 C1 C13 116.07(13) . . ?
C2 C1 C13 122.42(14) . . ?
C3 C2 C1 119.75(14) . . ?
C2 C3 C4 119.70(14) . . ?
C11 C4 C3 117.00(14) . . ?
C11 C4 C5 119.03(14) . . ?
C3 C4 C5 123.96(14) . . ?
C6 C5 C4 120.70(14) . . ?
C5 C6 C7 121.38(14) . . ?
C12 C7 C8 116.84(14) . . ?
C12 C7 C6 118.83(14) . . ?
C8 C7 C6 124.32(14) . . ?
C9 C8 C7 119.91(14) . . ?
C8 C9 C10 119.82(14) . . ?
N2 C10 C9 121.47(14) . . ?
N2 C10 C14 117.14(13) . . ?
C9 C10 C14 121.39(13) . . ?
N1 C11 C4 123.12(14) . . ?
N1 C11 C12 116.88(12) . . ?
C4 C11 C12 119.99(13) . . ?
N2 C12 C7 123.15(13) . . ?
N2 C12 C11 117.04(12) . . ?
C7 C12 C11 119.79(13) . . ?
N3 C15 C16 121.33(14) . . ?
N3 C15 C27 116.81(14) . . ?
C16 C15 C27 121.86(14) . . ?
C17 C16 C15 120.09(15) . . ?
C16 C17 C18 119.71(14) . . ?
C25 C18 C17 116.91(14) . . ?
C25 C18 C19 118.81(15) . . ?
C17 C18 C19 124.23(14) . . ?
C20 C19 C18 121.36(14) . . ?
C19 C20 C21 121.16(14) . . ?
C26 C21 C22 116.95(14) . . ?
C26 C21 C20 118.65(14) . . ?
C22 C21 C20 124.33(14) . . ?
C23 C22 C21 119.91(14) . . ?
C22 C23 C24 119.62(14) . . ?
N4 C24 C23 121.68(14) . . ?
N4 C24 C28 116.39(13) . . ?
C23 C24 C28 121.92(13) . . ?
N3 C25 C18 123.31(14) . . ?
N3 C25 C26 116.82(12) . . ?
C18 C25 C26 119.83(13) . . ?
N4 C26 C21 123.04(14) . . ?
N4 C26 C25 116.76(12) . . ?
C21 C26 C25 120.15(13) . . ?
C34 C29 C30 119.63(14) . . ?
C34 C29 S1 121.02(11) . . ?
C30 C29 S1 119.32(11) . . ?
C31 C30 C29 120.09(14) . . ?
C30 C31 C32 121.05(15) . . ?
C33 C32 C31 118.41(14) . . ?
C33 C32 C35 121.06(14) . . ?
C31 C32 C35 120.53(15) . . ?
C32 C33 C34 120.80(14) . . ?
C29 C34 C33 120.02(14) . . ?

loop_
_geom_bond_atom_site_label_1
_geom_bond_atom_site_label_2
_geom_bond_distance
_geom_bond_site_symmetry_2
_geom_bond_publ_flag
Cu1 N3 2.0133(12) . ?
Cu1 N4 2.0142(12) . ?
Cu1 N1 2.0150(12) . ?
Cu1 N2 2.0206(12) . ?
S1 O3 1.4523(12) . ?
S1 O2 1.4550(11) . ?
S1 O1 1.4624(11) . ?
S1 C29 1.7792(15) . ?
N1 C1 1.3352(19) . ?
N1 C11 1.3610(18) . ?
N2 C10 1.3335(19) . ?
N2 C12 1.3628(18) . ?
N3 C15 1.3352(19) . ?
N3 C25 1.3666(19) . ?
N4 C24 1.3329(18) . ?
N4 C26 1.3613(18) . ?
C1 C2 1.410(2) . ?
C1 C13 1.500(2) . ?
C2 C3 1.376(2) . ?
C3 C4 1.408(2) . ?
C4 C11 1.4052(19) . ?
C4 C5 1.437(2) . ?
C5 C6 1.356(2) . ?
C6 C7 1.436(2) . ?
C7 C12 1.405(2) . ?
C7 C8 1.407(2) . ?
C8 C9 1.369(2) . ?
C9 C10 1.411(2) . ?
C10 C14 1.498(2) . ?
C11 C12 1.437(2) . ?
C15 C16 1.412(2) . ?
C15 C27 1.496(2) . ?
C16 C17 1.371(2) . ?
C17 C18 1.408(2) . ?
C18 C25 1.403(2) . ?
C18 C19 1.435(2) . ?
C19 C20 1.351(2) . ?
C20 C21 1.438(2) . ?
C21 C26 1.404(2) . ?
C21 C22 1.405(2) . ?
C22 C23 1.372(2) . ?
C23 C24 1.407(2) . ?
C24 C28 1.501(2) . ?
C25 C26 1.438(2) . ?
C29 C34 1.386(2) . ?
C29 C30 1.389(2) . ?
C30 C31 1.383(2) . ?
C31 C32 1.396(2) . ?
C32 C33 1.389(2) . ?
C32 C35 1.505(2) . ?
C33 C34 1.395(2) . ?

loop_
_geom_torsion_atom_site_label_1
_geom_torsion_atom_site_label_2
_geom_torsion_atom_site_label_3
_geom_torsion_atom_site_label_4
_geom_torsion
_geom_torsion_site_symmetry_1
_geom_torsion_site_symmetry_2
_geom_torsion_site_symmetry_3
_geom_torsion_site_symmetry_4
_geom_torsion_publ_flag
N3 Cu1 N1 C1 -56.14(15) . . . . ?
N4 Cu1 N1 C1 50.28(15) . . . . ?
N2 Cu1 N1 C1 174.13(14) . . . . ?
N3 Cu1 N1 C11 125.99(10) . . . . ?
N4 Cu1 N1 C11 -127.59(10) . . . . ?
N2 Cu1 N1 C11 -3.75(10) . . . . ?
N3 Cu1 N2 C10 52.21(15) . . . . ?
N4 Cu1 N2 C10 -53.59(14) . . . . ?
N1 Cu1 N2 C10 -175.83(14) . . . . ?
N3 Cu1 N2 C12 -127.35(10) . . . . ?
N4 Cu1 N2 C12 126.85(9) . . . . ?
N1 Cu1 N2 C12 4.61(10) . . . . ?
N4 Cu1 N3 C15 -174.55(14) . . . . ?
N1 Cu1 N3 C15 -50.64(15) . . . . ?
N2 Cu1 N3 C15 60.28(15) . . . . ?
N4 Cu1 N3 C25 4.02(10) . . . . ?
N1 Cu1 N3 C25 127.93(10) . . . . ?
N2 Cu1 N3 C25 -121.15(10) . . . . ?
N3 Cu1 N4 C24 174.82(13) . . . . ?
N1 Cu1 N4 C24 44.60(14) . . . . ?
N2 Cu1 N4 C24 -57.56(14) . . . . ?
N3 Cu1 N4 C26 -4.29(10) . . . . ?
N1 Cu1 N4 C26 -134.51(10) . . . . ?
N2 Cu1 N4 C26 123.33(10) . . . . ?
C11 N1 C1 C2 -0.5(2) . . . . ?
Cu1 N1 C1 C2 -178.23(11) . . . . ?
C11 N1 C1 C13 178.67(13) . . . . ?
Cu1 N1 C1 C13 0.9(2) . . . . ?
N1 C1 C2 C3 -1.6(2) . . . . ?
C13 C1 C2 C3 179.27(15) . . . . ?
C1 C2 C3 C4 1.4(2) . . . . ?
C2 C3 C4 C11 0.7(2) . . . . ?
C2 C3 C4 C5 -178.80(15) . . . . ?
C11 C4 C5 C6 3.4(2) . . . . ?
C3 C4 C5 C6 -177.10(15) . . . . ?
C4 C5 C6 C7 1.4(2) . . . . ?
C5 C6 C7 C12 -4.8(2) . . . . ?
C5 C6 C7 C8 173.87(15) . . . . ?
C12 C7 C8 C9 -0.7(2) . . . . ?
C6 C7 C8 C9 -179.36(15) . . . . ?
C7 C8 C9 C10 -1.5(2) . . . . ?
C12 N2 C10 C9 0.3(2) . . . . ?
Cu1 N2 C10 C9 -179.19(11) . . . . ?
C12 N2 C10 C14 -179.41(13) . . . . ?
Cu1 N2 C10 C14 1.1(2) . . . . ?
C8 C9 C10 N2 1.8(2) . . . . ?
C8 C9 C10 C14 -178.50(15) . . . . ?
C1 N1 C11 C4 2.8(2) . . . . ?
Cu1 N1 C11 C4 -179.03(11) . . . . ?
C1 N1 C11 C12 -175.84(13) . . . . ?
Cu1 N1 C11 C12 2.29(16) . . . . ?
C3 C4 C11 N1 -3.0(2) . . . . ?
C5 C4 C11 N1 176.61(14) . . . . ?
C3 C4 C11 C12 175.69(14) . . . . ?
C5 C4 C11 C12 -4.7(2) . . . . ?
C10 N2 C12 C7 -2.7(2) . . . . ?
Cu1 N2 C12 C7 176.90(11) . . . . ?
C10 N2 C12 C11 175.64(13) . . . . ?
Cu1 N2 C12 C11 -4.74(16) . . . . ?
C8 C7 C12 N2 2.9(2) . . . . ?
C6 C7 C12 N2 -178.37(13) . . . . ?
C8 C7 C12 C11 -175.45(13) . . . . ?
C6 C7 C12 C11 3.3(2) . . . . ?
N1 C11 C12 N2 1.71(19) . . . . ?
C4 C11 C12 N2 -177.02(13) . . . . ?
N1 C11 C12 C7 -179.88(13) . . . . ?
C4 C11 C12 C7 1.4(2) . . . . ?
C25 N3 C15 C16 0.2(2) . . . . ?
Cu1 N3 C15 C16 178.66(11) . . . . ?
C25 N3 C15 C27 -179.41(14) . . . . ?
Cu1 N3 C15 C27 -0.9(2) . . . . ?
N3 C15 C16 C17 1.5(2) . . . . ?
C27 C15 C16 C17 -178.96(15) . . . . ?
C15 C16 C17 C18 -1.5(2) . . . . ?
C16 C17 C18 C25 0.0(2) . . . . ?
C16 C17 C18 C19 -177.64(15) . . . . ?
C25 C18 C19 C20 -2.0(2) . . . . ?
C17 C18 C19 C20 175.62(16) . . . . ?
C18 C19 C20 C21 0.1(3) . . . . ?
C19 C20 C21 C26 1.5(2) . . . . ?
C19 C20 C21 C22 -175.42(16) . . . . ?
C26 C21 C22 C23 -0.2(2) . . . . ?
C20 C21 C22 C23 176.84(15) . . . . ?
C21 C22 C23 C24 1.2(2) . . . . ?
C26 N4 C24 C23 -0.9(2) . . . . ?
Cu1 N4 C24 C23 -179.99(11) . . . . ?
C26 N4 C24 C28 177.80(13) . . . . ?
Cu1 N4 C24 C28 -1.3(2) . . . . ?
C22 C23 C24 N4 -0.7(2) . . . . ?
C22 C23 C24 C28 -179.35(15) . . . . ?
C15 N3 C25 C18 -1.8(2) . . . . ?
Cu1 N3 C25 C18 179.45(12) . . . . ?
C15 N3 C25 C26 175.63(13) . . . . ?
Cu1 N3 C25 C26 -3.12(16) . . . . ?
C17 C18 C25 N3 1.7(2) . . . . ?
C19 C18 C25 N3 179.48(14) . . . . ?
C17 C18 C25 C26 -175.64(14) . . . . ?
C19 C18 C25 C26 2.1(2) . . . . ?
C24 N4 C26 C21 2.1(2) . . . . ?
Cu1 N4 C26 C21 -178.71(11) . . . . ?
C24 N4 C26 C25 -175.37(13) . . . . ?
Cu1 N4 C26 C25 3.85(16) . . . . ?
C22 C21 C26 N4 -1.5(2) . . . . ?
C20 C21 C26 N4 -178.70(14) . . . . ?
C22 C21 C26 C25 175.85(14) . . . . ?
C20 C21 C26 C25 -1.3(2) . . . . ?
N3 C25 C26 N4 -0.49(19) . . . . ?
C18 C25 C26 N4 177.03(13) . . . . ?
N3 C25 C26 C21 -178.02(13) . . . . ?
C18 C25 C26 C21 -0.5(2) . . . . ?
O3 S1 C29 C34 108.62(13) . . . . ?
O2 S1 C29 C34 -12.39(15) . . . . ?
O1 S1 C29 C34 -132.13(13) . . . . ?
O3 S1 C29 C30 -69.36(14) . . . . ?
O2 S1 C29 C30 169.63(13) . . . . ?
O1 S1 C29 C30 49.89(14) . . . . ?
C34 C29 C30 C31 0.2(2) . . . . ?
S1 C29 C30 C31 178.26(13) . . . . ?
C29 C30 C31 C32 -0.4(3) . . . . ?
C30 C31 C32 C33 0.3(2) . . . . ?
C30 C31 C32 C35 -178.98(16) . . . . ?
C31 C32 C33 C34 0.0(2) . . . . ?
C35 C32 C33 C34 179.23(15) . . . . ?
C30 C29 C34 C33 0.0(2) . . . . ?
S1 C29 C34 C33 -177.97(12) . . . . ?
C32 C33 C34 C29 -0.1(2) . . . . ?
